data_4343691
loop_
_publ_author_name
'Schroeder, D. R.'
'Jacobson, R. A.'

_publ_section_title
;
 Crystal structure of hexaamminecobalt nonafluoroantimonate (III)
;
_journal_name_full 'Inorganic Chemistry'
_journal_page_first 515
_journal_page_last 518
_journal_volume 12
_journal_year 1973
_chemical_formula_sum 'Co F9 H18 N6 Sb2'
_chemical_name_systematic 'Co (N H3)6 Sb2 F9'
_space_group_IT_number 14
_symmetry_space_group_name_Hall '-P 2ybc'
_symmetry_space_group_name_H-M 'P 1 21/c 1'
_cell_angle_alpha 90
_cell_angle_beta 93.15
_cell_angle_gamma 90
_cell_formula_units_Z 2
_cell_length_a 7.223
_cell_length_b 7.298
_cell_length_c 12.432
_cell_volume 654.344
_citation_journal_id_ASTM INOCAJ
_cod_data_source_file Schroeder_INOCAJ_1973_622.cif
_cod_data_source_block H18Co1F9N6Sb2
_cod_original_cell_volume 654.3435
_cod_original_formula_sum 'H18 Co1 F9 N6 Sb2'
_cod_database_code 4343691

loop_
_symmetry_equiv_pos_as_xyz
x,y,z
-x,y+1/2,-z+1/2
-x,-y,-z
x,-y-1/2,z-1/2

loop_
_atom_site_label
_atom_site_type_symbol
_atom_site_fract_x
_atom_site_fract_y
_atom_site_fract_z
_atom_site_occupancy
_atom_site_U_iso_or_equiv
_atom_site_attached_hydrogens
F5 F-1 0.0988 0.5315 0.0175 0.5 0.0 0
N1 N-3 0.7595 0.0857 0.0137 1 0.0 3
F1 F-1 0.3163 0.0077 0.3721 1 0.0 0
Co1 Co+3 0.5 0 0 1 0.0 0
F4 F-1 0.0832 0.2674 0.3771 1 0.0 0
F3 F-1 0.7878 0.1425 0.2688 1 0.0 0
N3 N-3 0.4771 0.3991 0.3496 1 0.0 3
N2 N-3 0.4171 0.2361 0.0576 1 0.0 3
F2 F-1 0.1314 0.1066 0.1864 1 0.0 0
Sb1 Sb+3 0.03496 0.01997 0.32524 1 0.0 0
